data_1572793
loop_
_publ_author_name
'Gong, Yufei'
'Zou, Tianwei'
'Li, Xiaojun'
'Qin, Shucheng'
'Sun, Guangpei'
'Liang, TongLing'
'Zhou, Ruimin'
'Zhang, Jianqi'
'Zhang, Jinyuan'
'Meng, Lei'
'Wei, Zhixiang'
'Li, Yongfang'

_publ_section_title
;
 C-shaped ortho-benzodipyrrole-based acceptors with different electronic
 effects of top substituents for as-cast green-solvent processed
 high-performance organic solar cells
;
_journal_issue 18
_journal_name_full 'Energy &amp; Environmental Science'
_journal_page_first 6844
_journal_page_last 6855
_journal_paper_doi 10.1039/D4EE02467B
_journal_volume 17
_journal_year 2024
_chemical_formula_moiety 'C84 H86 Cl4 F N6 O2 S4, 0.125[], 0.125[]'
_chemical_formula_sum 'C84 H88 Cl4 F N6 O2 S4'
_chemical_formula_weight 1502.64
_space_group_crystal_system monoclinic
_space_group_IT_number 15
_space_group_name_Hall '-C 2yc'
_space_group_name_H-M_alt 'C 1 2/c 1'
_atom_sites_solution_hydrogens mixed
_atom_sites_solution_primary dual
_audit_block_doi 10.5517/ccdc.csd.cc2jbcv3
_audit_creation_date 2024-07-10
_audit_creation_method
;
Olex2 1.5
(compiled 2024.02.16 svn.r378c4104 for OlexSys, GUI svn.r6928)
;
_audit_update_record
;
2024-07-10 deposited with the CCDC.	2024-08-20 downloaded from the CCDC.
;
_cell_angle_alpha 90
_cell_angle_beta 107.330(5)
_cell_angle_gamma 90
_cell_formula_units_Z 8
_cell_length_a 24.4208(12)
_cell_length_b 23.6514(17)
_cell_length_c 33.9562(15)
_cell_measurement_reflns_used 7607
_cell_measurement_temperature 169.99(10)
_cell_measurement_theta_max 73.6900
_cell_measurement_theta_min 2.6400
_cell_volume 18722.3(19)
_computing_cell_refinement 'CrysAlisPro 1.171.42.96a (Rigaku OD, 2023)'
_computing_data_collection 'CrysAlisPro 1.171.42.96a (Rigaku OD, 2023)'
_computing_data_reduction 'CrysAlisPro 1.171.42.96a (Rigaku OD, 2023)'
_computing_molecular_graphics 'Olex2 1.5 (Dolomanov et al., 2009)'
_computing_publication_material 'Olex2 1.5 (Dolomanov et al., 2009)'
_computing_structure_refinement 'SHELXL 2018/3 (Sheldrick, 2015)'
_computing_structure_solution 'SHELXT 2018/2 (Sheldrick, 2018)'
_diffrn_ambient_environment N~2~
_diffrn_ambient_temperature 169.99(10)
_diffrn_detector 'Hybrid Pixel Array Detector'
_diffrn_detector_area_resol_mean 10.0000
_diffrn_detector_type HyPix
_diffrn_measured_fraction_theta_full 0.986
_diffrn_measured_fraction_theta_max 0.986
_diffrn_measurement_details
;
List of Runs (angles in degrees, time in seconds):

  # Type    Start    End  Width  t~exp~   \w     \q     \k     \f   Frames
#--------------------------------------------------------------------------
  1  \w    -14.00  19.00   0.50    4.00    --  -46.41  35.00-150.00   66
  2  \w   -120.00 -32.00   0.50    4.00    --  -46.41 -35.00  52.00  176
  3  \w     37.00 108.00   0.50    4.00    --   46.41  35.00-150.00  142
  4  \w    -17.00   9.00   0.50    4.00    --   46.41 -35.00  52.00   52
  5  \w   -171.00 -98.00   0.50   20.00    -- -104.50 -35.00  52.00  146
  6  \w    146.00 175.00   0.50   20.00    --  108.85  35.00-150.00   58
  7  \w    -39.00  22.00   0.50    4.00    --  -46.41  38.00   0.00  122
  8  \w    -21.00  28.00   0.50    4.00    --  -46.41  19.00-180.00   98
  9  \w   -104.00 -78.00   0.50   20.00    -- -104.50 125.00-150.00   52
 10  \w    -67.00 -31.00   0.50   20.00    -- -104.50  61.00   0.00   72
 11  \w    -63.00 -35.00   0.50   20.00    -- -104.50 125.00-150.00   56
 12  \w    -67.00 -31.00   0.50   20.00    -- -104.50  61.00-150.00   72
 13  \w    -67.00 -39.00   0.50   20.00    -- -104.50  61.00-180.00   56
 14  \w    -66.00 -32.00   0.50   20.00    -- -104.50  61.00 -60.00   68
 15  \w   -101.00 -33.00   0.50   20.00    -- -104.50  77.00 120.00  136
 16  \w    -66.00 -32.00   0.50   20.00    -- -104.50  61.00-120.00   68
 17  \w    -68.00 -43.00   0.50   20.00    -- -104.50  61.00  60.00   50
 18  \w    -62.00 -35.00   0.50   20.00    -- -104.50  61.00 -30.00   54
 19  \w    -66.00 -32.00   0.50   20.00    -- -104.50  61.00  30.00   68
 20  \w     83.00 109.00   0.50   20.00    --  108.85 -77.00-150.00   52
 21  \w     39.00  66.00   0.50   20.00    --  108.85 -77.00-150.00   54
 22  \w     36.00  75.00   0.50   20.00    --  108.85 -61.00  60.00   78
 23  \w    150.00 176.00   0.50   20.00    --  108.85 125.00  60.00   52
 24  \w     60.00 108.00   0.50   20.00    --  108.85 -77.00  90.00   96
 25  \w     41.00  66.00   0.50   20.00    --  108.85 -61.00 150.00   50
 26  \w     81.00 111.00   0.50   20.00    --  108.85 125.00  60.00   60
 27  \w     36.00  61.00   0.50   20.00    --  108.85 -61.00 -90.00   50
 28  \w    118.00 165.00   0.50   20.00    --  108.85  15.00 -30.00   94
 29  \w     40.00  72.00   0.50   20.00    --  108.85 -61.00  30.00   64
;
_diffrn_measurement_device 'four-circle diffractometer'
_diffrn_measurement_device_type 'XtaLAB Synergy R, HyPix'
_diffrn_measurement_method '\w scans'
_diffrn_orient_matrix_type 'CrysAlisPro convention (1999,Acta A55,543-557)'
_diffrn_orient_matrix_UB_11 -0.0428468000
_diffrn_orient_matrix_UB_12 -0.0191014000
_diffrn_orient_matrix_UB_13 -0.0410987000
_diffrn_orient_matrix_UB_21 0.0409164000
_diffrn_orient_matrix_UB_22 0.0219232000
_diffrn_orient_matrix_UB_23 -0.0234575000
_diffrn_orient_matrix_UB_31 0.0294451000
_diffrn_orient_matrix_UB_32 -0.0581811000
_diffrn_orient_matrix_UB_33 0.0045859000
_diffrn_radiation_monochromator mirror
_diffrn_radiation_probe x-ray
_diffrn_radiation_type 'Cu K\a'
_diffrn_radiation_wavelength 1.54184
_diffrn_reflns_av_R_equivalents 0.0695
_diffrn_reflns_av_unetI/netI 0.0442
_diffrn_reflns_Laue_measured_fraction_full 0.986
_diffrn_reflns_Laue_measured_fraction_max 0.986
_diffrn_reflns_limit_h_max 29
_diffrn_reflns_limit_h_min -29
_diffrn_reflns_limit_k_max 22
_diffrn_reflns_limit_k_min -28
_diffrn_reflns_limit_l_max 40
_diffrn_reflns_limit_l_min -40
_diffrn_reflns_number 60711
_diffrn_reflns_point_group_measured_fraction_full 0.986
_diffrn_reflns_point_group_measured_fraction_max 0.986
_diffrn_reflns_theta_full 67.684
_diffrn_reflns_theta_max 67.998
_diffrn_reflns_theta_min 2.661
_diffrn_source 'Rotating-anode X-ray tube'
_diffrn_source_type 'PhotonJet R (Cu) X-ray Source'
_exptl_absorpt_coefficient_mu 2.333
_exptl_absorpt_correction_T_max 1.00000
_exptl_absorpt_correction_T_min 0.09340
_exptl_absorpt_correction_type multi-scan
_exptl_absorpt_process_details
;
CrysAlisPro 1.171.42.96a (Rigaku Oxford Diffraction, 2023)
Empirical absorption correction using spherical harmonics,
implemented in SCALE3 ABSPACK scaling algorithm.
;
_exptl_crystal_colour black
_exptl_crystal_colour_primary black
_exptl_crystal_density_diffrn 1.066
_exptl_crystal_description prism
_exptl_crystal_F_000 6328
_exptl_crystal_size_max 0.55
_exptl_crystal_size_mid 0.12
_exptl_crystal_size_min 0.08
_refine_diff_density_max 0.379
_refine_diff_density_min -0.283
_refine_diff_density_rms 0.063
_refine_ls_extinction_method none
_refine_ls_goodness_of_fit_ref 1.043
_refine_ls_hydrogen_treatment constr
_refine_ls_matrix_type full
_refine_ls_number_parameters 910
_refine_ls_number_reflns 16839
_refine_ls_number_restraints 240
_refine_ls_restrained_S_all 1.090
_refine_ls_R_factor_all 0.2094
_refine_ls_R_factor_gt 0.1256
_refine_ls_shift/su_max 0.001
_refine_ls_shift/su_mean 0.000
_refine_ls_structure_factor_coef Fsqd
_refine_ls_weighting_details 'w=1/[\s^2^(Fo^2^)+(0.0014P)^2^+95.7560P] where P=(Fo^2^+2Fc^2^)/3'
_refine_ls_weighting_scheme calc
_refine_ls_wR_factor_gt 0.2311
_refine_ls_wR_factor_ref 0.2651
_reflns_Friedel_coverage 0.000
_reflns_number_gt 6582
_reflns_number_total 16839
_reflns_threshold_expression 'I > 2\s(I)'
_cod_data_source_file d4ee02467b2.cif
_cod_data_source_block tx14797_auto_sq
_cod_database_code 1572793
_shelx_shelxl_version_number 2018/3
_chemical_oxdiff_formula CHNOFClS
_shelx_space_group_comment
;
The symmetry employed for this shelxl refinement is uniquely defined
by the following loop, which should always be used as a source of
symmetry information in preference to the above space-group names.
They are only intended as comments.
;
_olex2_refinement_description
;
1. Fixed Uiso
 At 1.2 times of:
  All C(H) groups, All C(H,H) groups
 At 1.5 times of:
  All C(H,H,H) groups
2. Restrained distances
 C47-C46 = C48-C47 = C49-C48 = C51-C50 = C52-C51 = C53-C52 = C55-C54 = C62-C55
 = C63-C62 = C64-C63 = C65-C64 = C56-C55 = C57-C56 = C58-C57 = C59-C58 = C60-
 C59 = C61-C60 = C50-C47 = C68-C67 = C69-C68 = C70-C69 = C71-C70 = C72-C71 =
 C73-C67 = C74-C73 = C75-C74 = C76-C75 = C78-C77 = C81-C78 = C82-C81 = C83-C82 =
  C84-C83 = C79-C78 = C80-C79
 1.54 with sigma of 0.01
 H66A-H54A
 2.1 with sigma of 0.01
 C47-C49
 2.5 with sigma of 0.02
 C46-C50
 2.5 with sigma of 0.02
3. Rigid bond restraints
 C50, C47
 with sigma for 1-2 distances of 0.01 and sigma for 1-3 distances of 0.01
 C50, C51
 with sigma for 1-2 distances of 0.01 and sigma for 1-3 distances of 0.01
 C52, C53
 with sigma for 1-2 distances of 0.01 and sigma for 1-3 distances of 0.01
 C71, C72
 with sigma for 1-2 distances of 0.01 and sigma for 1-3 distances of 0.01
 C75, C76
 with sigma for 1-2 distances of 0.01 and sigma for 1-3 distances of 0.01
4. Uiso/Uaniso restraints and constraints
C46 \\sim C47 \\sim C48 \\sim C49 \\sim C50 \\sim C51 \\sim C52 \\sim C53:
within 1.7A with sigma of 0.02 and sigma for terminal atoms of 0.04 within 1.7A
C55 \\sim C56 \\sim C57 \\sim C58 \\sim C59 \\sim C60 \\sim C61 \\sim C62 \\sim
C63 \\sim C64 \\sim C65: within 1.7A with sigma of 0.02 and sigma for terminal
atoms of 0.04 within 1.7A
C77 \\sim C78 \\sim C79 \\sim C80 \\sim C81 \\sim C82 \\sim C83 \\sim C84:
within 1.7A with sigma of 0.02 and sigma for terminal atoms of 0.04 within 1.7A
C67 \\sim C68 \\sim C69 \\sim C70 \\sim C71 \\sim C72 \\sim C73 \\sim C74 \\sim
C75 \\sim C76: within 1.7A with sigma of 0.02 and sigma for terminal atoms of
0.04 within 1.7A
5. Others
 Fixed U22: F1(0.29315)
6.a Riding coordinates:
 C49(H49A,H49B,H49C), C53(H53A,H53B,H53C), C61(H61A,H61B,H61C), C65(H65A,H65B,
 H65C), C76(H76A,H76B,H76C), C80(H80A,H80B,H80C), C84(H84A,H84B,H84C)
6.b Ternary CH refined with riding coordinates:
 C47(H47), C55(H55), C67(H67), C78(H78)
6.c Secondary CH2 refined with riding coordinates:
 C46(H46A,H46B), C48(H48A,H48B), C50(H50A,H50B), C51(H51A,H51B), C52(H52A,
 H52B), C54(H54A,H54B), C56(H56A,H56B), C57(H57A,H57B), C58(H58A,H58B),
 C59(H59A,H59B), C60(H60A,H60B), C62(H62A,H62B), C63(H63A,H63B), C64(H64A,H64B),
  C66(H66A,H66B), C68(H68A,H68B), C69(H69A,H69B), C70(H70A,H70B), C71(H71A,
 H71B), C73(H73A,H73B), C74(H74A,H74B), C75(H75A,H75B), C77(H77A,H77B),
 C79(H79A,H79B), C81(H81A,H81B), C82(H82A,H82B), C83(H83A,H83B)
6.d Aromatic/amide H refined with riding coordinates:
 C3(H3), C6(H6), C13(H13), C33(H33), C37(H37), C40(H40)
6.e Idealised Me refined as rotating group:
 C26(H26A,H26B,H26C)
;
_platon_squeeze_void_probe_radius 1.20
_olex2_submission_special_instructions 'No special instructions were received'
_oxdiff_exptl_absorpt_empirical_details
;
Empirical correction (ABSPACK) includes:
- Absorption correction using spherical harmonics
- Frame scaling
;
_oxdiff_exptl_absorpt_empirical_full_max 5.043
_oxdiff_exptl_absorpt_empirical_full_min 0.427

loop_
_space_group_symop_operation_xyz
'x, y, z'
'-x, y, -z+1/2'
'x+1/2, y+1/2, z'
'-x+1/2, y+1/2, -z+1/2'
'-x, -y, -z'
'x, -y, z-1/2'
'-x+1/2, -y+1/2, -z'
'x+1/2, -y+1/2, z-1/2'

loop_
_atom_site_label
_atom_site_type_symbol
_atom_site_fract_x
_atom_site_fract_y
_atom_site_fract_z
_atom_site_U_iso_or_equiv
_atom_site_adp_type
_atom_site_occupancy
_atom_site_site_symmetry_order
_atom_site_calc_flag
_atom_site_refinement_flags_posn
_atom_site_refinement_flags_adp
_atom_site_refinement_flags_occupancy
_atom_site_disorder_assembly
_atom_site_disorder_group
Cl1 Cl 0.35089(12) 0.76286(16) 0.33131(9) 0.1761(11) Uani 1 1 d . . . . .
Cl2 Cl 0.27248(10) 0.67194(15) 0.27551(8) 0.1796(12) Uani 1 1 d . . . . .
Cl3 Cl 0.92770(14) 1.05055(18) 0.76052(11) 0.1992(13) Uani 1 1 d . . . . .
Cl4 Cl 1.03458(15) 1.05597(19) 0.83977(11) 0.2220(16) Uani 1 1 d . . . . .
S1 S 0.58009(8) 0.54614(11) 0.49138(6) 0.1294(8) Uani 1 1 d . . . . .
S2 S 0.65782(10) 0.39958(13) 0.55377(7) 0.1433(9) Uani 1 1 d . . . . .
S3 S 0.92194(10) 0.53180(16) 0.75515(7) 0.1571(11) Uani 1 1 d . . . . .
S4 S 0.89845(9) 0.70647(15) 0.73734(6) 0.1459(10) Uani 1 1 d . . . . .
F1 F 0.7675(3) 0.3758(4) 0.6369(2) 0.211(2) Uani 1 1 d . . . . .
O1 O 0.5077(3) 0.6159(3) 0.43823(17) 0.151(2) Uani 1 1 d . . . . .
O2 O 0.9098(2) 0.8171(3) 0.74452(19) 0.164(3) Uani 1 1 d . . . . .
N1 N 0.2983(3) 0.4651(4) 0.2899(3) 0.165(3) Uani 1 1 d . . . . .
N2 N 0.4139(4) 0.3711(5) 0.3856(4) 0.176(4) Uani 1 1 d . . . . .
N3 N 0.7051(3) 0.5522(4) 0.58409(19) 0.127(2) Uani 1 1 d . . . . .
N4 N 0.8077(3) 0.6050(5) 0.6666(2) 0.129(3) Uani 1 1 d . . . . .
N5 N 1.1180(5) 0.7210(7) 0.8858(4) 0.210(6) Uani 1 1 d . . . . .
N6 N 1.1437(4) 0.8895(5) 0.9146(3) 0.213(5) Uani 1 1 d . . . . .
C1 C 0.4688(4) 0.5917(5) 0.4128(3) 0.127(3) Uani 1 1 d . . . . .
C2 C 0.4231(4) 0.6209(6) 0.3801(3) 0.128(3) Uani 1 1 d . . . . .
C3 C 0.4136(4) 0.6758(6) 0.3730(3) 0.143(4) Uani 1 1 d . . . . .
H3 H 0.439197 0.702410 0.389878 0.171 Uiso 1 1 calc R U . . .
C4 C 0.3661(5) 0.6954(6) 0.3408(3) 0.159(4) Uani 1 1 d . . . . .
C5 C 0.3307(5) 0.6532(6) 0.3160(3) 0.145(4) Uani 1 1 d . . . . .
C6 C 0.3397(4) 0.5974(6) 0.3231(3) 0.146(4) Uani 1 1 d . . . . .
H6 H 0.314214 0.570666 0.306166 0.175 Uiso 1 1 calc R U . . .
C7 C 0.3880(4) 0.5783(6) 0.3561(3) 0.134(3) Uani 1 1 d . . . . .
C8 C 0.4088(4) 0.5232(6) 0.3717(3) 0.127(3) Uani 1 1 d . . . . .
C9 C 0.4585(3) 0.5319(6) 0.4073(3) 0.128(3) Uani 1 1 d . . . . .
C10 C 0.3828(4) 0.4726(7) 0.3556(3) 0.140(4) Uani 1 1 d . . . . .
C11 C 0.3358(4) 0.4679(5) 0.3206(3) 0.145(4) Uani 1 1 d . . . . .
C12 C 0.4014(4) 0.4186(7) 0.3726(4) 0.151(5) Uani 1 1 d . . . . .
C13 C 0.4910(3) 0.4882(4) 0.4312(2) 0.127(3) Uani 1 1 d . . . . .
H13 H 0.476618 0.451548 0.422295 0.153 Uiso 1 1 calc R U . . .
C14 C 0.5413(3) 0.4875(4) 0.4663(2) 0.121(3) Uani 1 1 d . . . . .
C15 C 0.5634(4) 0.4353(5) 0.4846(2) 0.133(3) Uani 1 1 d . . . . .
C16 C 0.6121(3) 0.4459(5) 0.5187(2) 0.127(3) Uani 1 1 d . . . . .
C17 C 0.6253(4) 0.5019(5) 0.5262(2) 0.126(3) Uani 1 1 d . . . . .
C18 C 0.6739(4) 0.5089(5) 0.5615(3) 0.121(3) Uani 1 1 d . . . . .
C19 C 0.6950(4) 0.4574(5) 0.5792(3) 0.128(3) Uani 1 1 d . . . . .
C20 C 0.7408(4) 0.4710(6) 0.6145(3) 0.144(4) Uani 1 1 d . . . . .
C21 C 0.7774(4) 0.4329(6) 0.6428(3) 0.141(3) Uani 1 1 d . . . . .
C22 C 0.8212(5) 0.4529(7) 0.6772(3) 0.155(4) Uani 1 1 d . . . . .
C23 C 0.8263(4) 0.5098(6) 0.6806(3) 0.133(3) Uani 1 1 d . . . . .
C24 C 0.7907(4) 0.5511(6) 0.6527(3) 0.132(3) Uani 1 1 d . . . . .
C25 C 0.7470(4) 0.5285(5) 0.6172(3) 0.120(3) Uani 1 1 d . . . . .
C26 C 0.8590(3) 0.4169(4) 0.7052(2) 0.123(3) Uani 1 1 d . . . . .
H26A H 0.850787 0.377596 0.696130 0.185 Uiso 1 1 calc R U . . .
H26B H 0.854227 0.421559 0.732616 0.185 Uiso 1 1 calc R U . . .
H26C H 0.898569 0.426178 0.706281 0.185 Uiso 1 1 calc R U . . .
C27 C 0.8654(4) 0.5433(6) 0.7122(3) 0.143(4) Uani 1 1 d . . . . .
C28 C 0.8528(4) 0.5980(6) 0.7032(3) 0.133(3) Uani 1 1 d . . . . .
C29 C 0.8894(3) 0.6352(5) 0.7313(3) 0.135(3) Uani 1 1 d . . . . .
C30 C 0.9292(3) 0.6012(6) 0.7617(2) 0.143(4) Uani 1 1 d . . . . .
C31 C 0.9689(4) 0.6389(6) 0.7903(3) 0.150(4) Uani 1 1 d . . . . .
C32 C 0.9579(4) 0.6955(7) 0.7826(3) 0.152(5) Uani 1 1 d . . . . .
C33 C 0.9927(4) 0.7392(6) 0.8060(3) 0.142(4) Uani 1 1 d . . . . .
H33 H 1.024565 0.724948 0.827129 0.170 Uiso 1 1 calc R U . . .
C34 C 0.9910(4) 0.7927(6) 0.8051(3) 0.132(4) Uani 1 1 d . . . . .
C35 C 0.9498(5) 0.8318(7) 0.7748(3) 0.151(4) Uani 1 1 d . . . . .
C36 C 0.9645(5) 0.8894(7) 0.7859(3) 0.139(4) Uani 1 1 d . . . . .
C37 C 0.9374(5) 0.9364(7) 0.7665(4) 0.150(4) Uani 1 1 d . . . . .
H37 H 0.904951 0.933125 0.742806 0.181 Uiso 1 1 calc R U . . .
C38 C 0.9576(6) 0.9884(8) 0.7816(4) 0.168(5) Uani 1 1 d . . . . .
C39 C 1.0076(7) 0.9929(7) 0.8185(5) 0.179(5) Uani 1 1 d . . . . .
C40 C 1.0359(6) 0.9424(8) 0.8376(4) 0.170(5) Uani 1 1 d . . . . .
H40 H 1.069057 0.944390 0.860877 0.203 Uiso 1 1 calc R U . . .
C41 C 1.0140(5) 0.8909(7) 0.8214(3) 0.140(4) Uani 1 1 d . . . . .
C42 C 1.0307(4) 0.8331(7) 0.8328(3) 0.154(4) Uani 1 1 d . . . . .
C43 C 1.0799(4) 0.8209(7) 0.8657(3) 0.175(6) Uani 1 1 d . . . . .
C44 C 1.0995(5) 0.7629(8) 0.8762(4) 0.173(7) Uani 1 1 d . . . . .
C45 C 1.1123(5) 0.8619(7) 0.8911(3) 0.205(6) Uani 1 1 d . . . . .
C46 C 0.5432(4) 0.3743(5) 0.4729(3) 0.163(4) Uani 1 1 d D U . . .
H46A H 0.548898 0.352898 0.498822 0.196 Uiso 1 1 calc R U . . .
H46B H 0.501335 0.375643 0.458986 0.196 Uiso 1 1 calc R U . . .
C47 C 0.5703(8) 0.3400(6) 0.4454(6) 0.305(6) Uani 1 1 d D U . . .
H47 H 0.543216 0.357282 0.420177 0.366 Uiso 1 1 calc R U . . .
C48 C 0.5380(8) 0.2825(8) 0.4355(6) 0.379(9) Uani 1 1 d D U . . .
H48A H 0.496503 0.286955 0.432088 0.455 Uiso 1 1 calc R U . . .
H48B H 0.543171 0.264812 0.410456 0.455 Uiso 1 1 calc R U . . .
C49 C 0.5685(11) 0.2483(8) 0.4749(7) 0.465(14) Uani 1 1 d D U . . .
H49A H 0.610487 0.247905 0.482185 0.698 Uiso 1 1 d R U . . .
H49B H 0.556707 0.270425 0.495405 0.698 Uiso 1 1 d R U . . .
H49C H 0.554367 0.209435 0.474585 0.698 Uiso 1 1 d R U . . .
C50 C 0.6202(8) 0.3618(8) 0.4333(7) 0.371(8) Uani 1 1 d D U . . .
H50A H 0.644579 0.384700 0.456243 0.446 Uiso 1 1 calc R U . . .
H50B H 0.605924 0.386983 0.409126 0.446 Uiso 1 1 calc R U . . .
C51 C 0.6579(10) 0.3147(9) 0.4223(8) 0.467(10) Uani 1 1 d D U . . .
H51A H 0.664852 0.331718 0.397647 0.560 Uiso 1 1 calc R U . . .
H51B H 0.628194 0.285585 0.411024 0.560 Uiso 1 1 calc R U . . .
C52 C 0.7137(11) 0.2750(10) 0.4380(9) 0.564(12) Uani 1 1 d D U . . .
H52A H 0.731573 0.281273 0.415726 0.677 Uiso 1 1 calc R U . . .
H52B H 0.737390 0.297767 0.461392 0.677 Uiso 1 1 calc R U . . .
C53 C 0.7359(10) 0.2144(9) 0.4523(8) 0.606(18) Uani 1 1 d D U . . .
H53A H 0.776628 0.211718 0.467959 0.909 Uiso 1 1 d R U . . .
H53B H 0.729398 0.195978 0.425439 0.909 Uiso 1 1 d R U . . .
H53C H 0.712808 0.195618 0.467619 0.909 Uiso 1 1 d R U . . .
C54 C 0.6953(3) 0.6068(5) 0.5677(3) 0.152(4) Uani 1 1 d D . . . .
H54A H 0.707945 0.633426 0.591224 0.183 Uiso 1 1 calc DR U . . .
H54B H 0.653220 0.611356 0.556220 0.183 Uiso 1 1 calc R U . . .
C55 C 0.7213(6) 0.6267(7) 0.5353(5) 0.271(6) Uani 1 1 d D U . . .
H55 H 0.696223 0.605672 0.511076 0.326 Uiso 1 1 calc R U . . .
C56 C 0.7768(5) 0.5982(7) 0.5385(4) 0.272(6) Uani 1 1 d D U . . .
H56A H 0.774584 0.557831 0.545608 0.327 Uiso 1 1 calc R U . . .
H56B H 0.808019 0.616136 0.560508 0.327 Uiso 1 1 calc R U . . .
C57 C 0.7890(6) 0.6036(8) 0.4964(4) 0.308(6) Uani 1 1 d D U . . .
H57A H 0.761372 0.580180 0.475554 0.370 Uiso 1 1 calc R U . . .
H57B H 0.784103 0.643462 0.487075 0.370 Uiso 1 1 calc R U . . .
C58 C 0.8500(7) 0.5842(10) 0.5007(5) 0.388(8) Uani 1 1 d D U . . .
H58A H 0.853794 0.545280 0.511806 0.465 Uiso 1 1 calc R U . . .
H58B H 0.876073 0.608295 0.522047 0.465 Uiso 1 1 calc R U . . .
C59 C 0.8739(9) 0.5838(10) 0.4626(6) 0.408(8) Uani 1 1 d D U . . .
H59A H 0.845592 0.565712 0.438814 0.490 Uiso 1 1 calc R U . . .
H59B H 0.879914 0.623102 0.454806 0.490 Uiso 1 1 calc R U . . .
C60 C 0.9313(9) 0.5510(10) 0.4729(6) 0.432(9) Uani 1 1 d D U . . .
H60A H 0.926716 0.509841 0.475930 0.519 Uiso 1 1 calc R U . . .
H60B H 0.960919 0.566351 0.497186 0.519 Uiso 1 1 calc R U . . .
C61 C 0.9417(10) 0.5672(10) 0.4312(6) 0.458(12) Uani 1 1 d D U . . .
H61A H 0.982029 0.557090 0.443650 0.687 Uiso 1 1 d R U . . .
H61B H 0.938859 0.607320 0.423510 0.687 Uiso 1 1 d R U . . .
H61C H 0.925329 0.544129 0.406530 0.687 Uiso 1 1 d R U . . .
C62 C 0.7050(7) 0.6877(6) 0.5202(5) 0.277(6) Uani 1 1 d D U . . .
H62A H 0.719661 0.694658 0.496428 0.332 Uiso 1 1 calc R U . . .
H62B H 0.725609 0.713758 0.542503 0.332 Uiso 1 1 calc R U . . .
C63 C 0.6404(7) 0.7043(7) 0.5070(5) 0.299(7) Uani 1 1 d D U . . .
H63A H 0.618964 0.682638 0.482223 0.359 Uiso 1 1 calc R U . . .
H63B H 0.623468 0.696161 0.529493 0.359 Uiso 1 1 calc R U . . .
C64 C 0.6375(7) 0.7677(7) 0.4975(6) 0.341(9) Uani 1 1 d D U . . .
H64A H 0.654472 0.778495 0.475515 0.409 Uiso 1 1 calc R U . . .
H64B H 0.652042 0.791958 0.522166 0.409 Uiso 1 1 calc R U . . .
C65 C 0.5719(7) 0.7618(8) 0.4827(6) 0.349(10) Uani 1 1 d D U . . .
H65A H 0.555823 0.736389 0.459275 0.524 Uiso 1 1 d R U . . .
H65B H 0.556703 0.799969 0.475595 0.524 Uiso 1 1 d R U . . .
H65C H 0.561433 0.748169 0.506705 0.524 Uiso 1 1 d R U . . .
C66 C 0.7907(4) 0.6614(5) 0.6531(3) 0.155(4) Uani 1 1 d . . . . .
H66A H 0.785712 0.663979 0.623122 0.186 Uiso 1 1 calc DR U . . .
H66B H 0.821846 0.687721 0.667293 0.186 Uiso 1 1 calc R U . . .
C67 C 0.7354(4) 0.6803(4) 0.6611(2) 0.153(3) Uani 1 1 d D U . . .
H67 H 0.705161 0.652556 0.646647 0.184 Uiso 1 1 calc R U . . .
C68 C 0.7402(3) 0.6765(4) 0.7066(3) 0.150(3) Uani 1 1 d D U . . .
H68A H 0.749300 0.636922 0.715846 0.180 Uiso 1 1 calc R U . . .
H68B H 0.772618 0.700425 0.722290 0.180 Uiso 1 1 calc R U . . .
C69 C 0.6869(4) 0.6944(5) 0.7169(3) 0.181(4) Uani 1 1 d D U . . .
H69A H 0.653349 0.675500 0.697691 0.217 Uiso 1 1 calc R U . . .
H69B H 0.681774 0.735716 0.712451 0.217 Uiso 1 1 calc R U . . .
C70 C 0.6878(5) 0.6811(6) 0.7608(4) 0.209(5) Uani 1 1 d D U . . .
H70A H 0.722930 0.696660 0.780606 0.251 Uiso 1 1 calc R U . . .
H70B H 0.687329 0.639643 0.764856 0.251 Uiso 1 1 calc R U . . .
C71 C 0.6331(6) 0.7088(7) 0.7677(5) 0.291(7) Uani 1 1 d D U . . .
H71A H 0.641831 0.747584 0.778714 0.349 Uiso 1 1 calc R U . . .
H71B H 0.601832 0.710799 0.741316 0.349 Uiso 1 1 calc R U . . .
C72 C 0.6155(11) 0.6719(11) 0.7983(7) 0.446(12) Uani 1 1 d D U . . .
C73 C 0.7171(4) 0.7380(5) 0.6403(3) 0.181(4) Uani 1 1 d D U . . .
H73A H 0.715342 0.735269 0.610829 0.217 Uiso 1 1 calc R U . . .
H73B H 0.678140 0.747234 0.641559 0.217 Uiso 1 1 calc R U . . .
C74 C 0.7577(5) 0.7855(5) 0.6602(3) 0.193(4) Uani 1 1 d D U . . .
H74A H 0.797101 0.773090 0.662039 0.232 Uiso 1 1 calc R U . . .
H74B H 0.756076 0.789732 0.688879 0.232 Uiso 1 1 calc R U . . .
C75 C 0.7491(6) 0.8438(5) 0.6405(4) 0.228(5) Uani 1 1 d D U . . .
H75A H 0.708825 0.855195 0.636727 0.274 Uiso 1 1 calc R U . . .
H75B H 0.753880 0.840338 0.612654 0.274 Uiso 1 1 calc R U . . .
C76 C 0.7888(6) 0.8929(7) 0.6635(5) 0.297(8) Uani 1 1 d D U . . .
H76A H 0.774372 0.930759 0.653924 0.446 Uiso 1 1 d R U . . .
H76B H 0.826592 0.887559 0.659534 0.446 Uiso 1 1 d R U . . .
H76C H 0.791982 0.889099 0.692834 0.446 Uiso 1 1 d R U . . .
C77 C 1.0174(3) 0.6155(5) 0.8253(2) 0.159(4) Uani 1 1 d D U . . .
H77A H 1.045347 0.646072 0.836533 0.191 Uiso 1 1 calc R U . . .
H77B H 1.037345 0.585664 0.814403 0.191 Uiso 1 1 calc R U . . .
C78 C 0.9972(4) 0.5902(5) 0.8610(3) 0.187(4) Uani 1 1 d D U . . .
H78 H 0.965299 0.562891 0.849226 0.225 Uiso 1 1 calc R U . . .
C79 C 0.9763(5) 0.6363(5) 0.8835(3) 0.214(5) Uani 1 1 d D U . . .
H79A H 0.950028 0.661078 0.862860 0.257 Uiso 1 1 calc R U . . .
H79B H 1.009646 0.659487 0.898699 0.257 Uiso 1 1 calc R U . . .
C80 C 0.9443(5) 0.6160(6) 0.9150(3) 0.256(7) Uani 1 1 d D U . . .
H80A H 0.916610 0.586541 0.901947 0.384 Uiso 1 1 d R U . . .
H80B H 0.924540 0.646361 0.924927 0.384 Uiso 1 1 d R U . . .
H80C H 0.974110 0.599761 0.938247 0.384 Uiso 1 1 d R U . . .
C81 C 1.0479(4) 0.5587(6) 0.8906(3) 0.212(5) Uani 1 1 d D U . . .
H81A H 1.083277 0.581162 0.894169 0.255 Uiso 1 1 calc R U . . .
H81B H 1.041270 0.555667 0.917880 0.255 Uiso 1 1 calc R U . . .
C82 C 1.0572(6) 0.4998(6) 0.8759(4) 0.270(7) Uani 1 1 d D U . . .
H82A H 1.072419 0.505194 0.852222 0.324 Uiso 1 1 calc R U . . .
H82B H 1.018534 0.483023 0.864582 0.324 Uiso 1 1 calc R U . . .
C83 C 1.0958(8) 0.4526(8) 0.9039(6) 0.352(9) Uani 1 1 d D U . . .
H83A H 1.088258 0.458861 0.930684 0.423 Uiso 1 1 calc R U . . .
H83B H 1.134879 0.467691 0.907974 0.423 Uiso 1 1 calc R U . . .
C84 C 1.1067(9) 0.3864(8) 0.9050(8) 0.440(13) Uani 1 1 d D U . . .
H84A H 1.147376 0.376507 0.916269 0.660 Uiso 1 1 d R U . . .
H84B H 1.092916 0.374897 0.875959 0.660 Uiso 1 1 d R U . . .
H84C H 1.084576 0.366747 0.920590 0.660 Uiso 1 1 d R U . . .

loop_
_atom_site_aniso_label
_atom_site_aniso_U_11
_atom_site_aniso_U_22
_atom_site_aniso_U_33
_atom_site_aniso_U_23
_atom_site_aniso_U_13
_atom_site_aniso_U_12
Cl1 0.139(2) 0.218(3) 0.172(2) 0.041(2) 0.0466(18) 0.006(2)
Cl2 0.1180(17) 0.273(4) 0.1345(18) 0.049(2) 0.0166(14) 0.0026(19)
Cl3 0.176(3) 0.249(4) 0.203(3) 0.005(3) 0.104(2) 0.005(3)
Cl4 0.216(3) 0.279(4) 0.194(3) -0.054(3) 0.097(3) -0.041(3)
S1 0.0908(12) 0.198(2) 0.0909(12) 0.0112(14) 0.0150(10) -0.0262(14)
S2 0.1241(17) 0.202(3) 0.1012(14) 0.0203(16) 0.0304(13) -0.0176(18)
S3 0.1065(16) 0.250(4) 0.0980(15) 0.0208(19) 0.0040(12) 0.012(2)
S4 0.0856(13) 0.252(3) 0.0865(13) 0.0046(17) 0.0041(10) -0.0026(17)
F1 0.167(5) 0.293 0.163(5) 0.051(6) 0.035(4) -0.012(6)
O1 0.124(4) 0.210(7) 0.103(4) 0.001(4) 0.009(3) -0.040(4)
O2 0.093(4) 0.267(9) 0.118(4) 0.008(5) 0.010(3) -0.002(5)
N1 0.100(5) 0.254(10) 0.139(6) -0.023(7) 0.032(5) -0.017(6)
N2 0.121(7) 0.194(10) 0.188(9) -0.023(9) 0.007(6) -0.023(7)
N3 0.096(4) 0.200(8) 0.080(4) 0.027(5) 0.017(3) -0.011(5)
N4 0.096(5) 0.189(9) 0.091(5) 0.019(5) 0.009(4) -0.014(6)
N5 0.113(8) 0.34(2) 0.144(8) -0.058(11) -0.017(6) 0.047(8)
N6 0.144(8) 0.324(15) 0.157(8) -0.065(9) 0.023(6) -0.011(8)
C1 0.105(7) 0.181(10) 0.102(6) 0.007(7) 0.041(5) -0.010(7)
C2 0.081(5) 0.214(11) 0.089(6) 0.018(7) 0.027(4) -0.014(7)
C3 0.098(6) 0.232(13) 0.102(6) 0.025(8) 0.037(5) -0.007(8)
C4 0.119(8) 0.253(15) 0.120(8) 0.015(9) 0.059(6) -0.008(9)
C5 0.116(7) 0.203(12) 0.121(8) 0.027(9) 0.041(6) -0.017(9)
C6 0.100(6) 0.243(13) 0.094(6) -0.004(8) 0.029(5) -0.034(8)
C7 0.084(6) 0.230(12) 0.092(6) 0.009(7) 0.033(5) -0.010(7)
C8 0.083(5) 0.210(11) 0.090(6) -0.005(7) 0.027(4) -0.030(7)
C9 0.086(5) 0.208(11) 0.093(6) 0.023(7) 0.030(4) -0.014(7)
C10 0.089(6) 0.225(13) 0.103(7) -0.005(8) 0.022(5) -0.001(8)
C11 0.093(6) 0.236(12) 0.105(6) -0.015(7) 0.027(5) -0.027(7)
C12 0.084(7) 0.226(16) 0.134(10) -0.042(11) 0.020(6) -0.032(9)
C13 0.102(6) 0.194(10) 0.093(5) -0.005(6) 0.040(5) -0.039(6)
C14 0.085(5) 0.183(9) 0.092(5) 0.012(6) 0.021(4) -0.012(6)
C15 0.096(6) 0.214(11) 0.093(6) 0.015(7) 0.033(5) -0.006(7)
C16 0.096(5) 0.206(10) 0.075(5) 0.027(6) 0.022(4) -0.017(6)
C17 0.104(6) 0.187(10) 0.082(5) 0.015(6) 0.022(4) -0.027(6)
C18 0.104(6) 0.163(9) 0.095(6) 0.007(6) 0.029(5) -0.021(6)
C19 0.107(6) 0.196(10) 0.089(5) 0.013(6) 0.039(5) -0.014(7)
C20 0.096(6) 0.247(13) 0.086(6) 0.059(8) 0.024(5) 0.018(8)
C21 0.121(7) 0.186(11) 0.126(8) 0.008(9) 0.051(6) -0.037(8)
C22 0.131(9) 0.232(14) 0.114(8) -0.007(9) 0.053(7) -0.033(10)
C23 0.096(6) 0.202(11) 0.087(6) 0.022(7) 0.007(4) -0.003(7)
C24 0.090(6) 0.205(11) 0.095(6) 0.029(7) 0.021(5) 0.000(7)
C25 0.098(6) 0.173(9) 0.091(6) 0.034(6) 0.028(5) -0.003(6)
C26 0.090(5) 0.183(9) 0.080(4) 0.027(5) -0.001(4) 0.024(5)
C27 0.092(6) 0.237(13) 0.094(6) 0.013(8) 0.018(5) -0.008(7)
C28 0.083(5) 0.219(12) 0.090(6) 0.014(7) 0.014(4) 0.006(7)
C29 0.084(5) 0.225(12) 0.094(6) -0.008(7) 0.023(4) -0.018(6)
C30 0.080(5) 0.265(13) 0.068(4) 0.022(7) -0.001(4) 0.002(7)
C31 0.105(7) 0.256(14) 0.086(6) 0.004(8) 0.023(5) 0.017(8)
C32 0.087(6) 0.276(15) 0.080(5) -0.003(8) 0.004(4) 0.005(9)
C33 0.095(7) 0.232(13) 0.098(6) -0.017(9) 0.029(5) 0.020(9)
C34 0.080(5) 0.228(12) 0.079(5) -0.018(8) 0.011(4) 0.016(8)
C35 0.110(8) 0.240(14) 0.114(8) -0.017(9) 0.052(7) -0.015(9)
C36 0.107(7) 0.214(14) 0.104(7) -0.004(9) 0.045(6) 0.011(9)
C37 0.126(9) 0.205(13) 0.134(9) -0.012(10) 0.059(7) -0.026(10)
C38 0.121(9) 0.270(19) 0.141(10) 0.006(11) 0.080(8) 0.016(11)
C39 0.195(14) 0.218(15) 0.173(13) -0.064(12) 0.129(12) -0.046(12)
C40 0.152(10) 0.229(15) 0.149(10) -0.047(12) 0.079(8) -0.020(12)
C41 0.117(8) 0.210(13) 0.112(8) -0.028(9) 0.061(7) -0.002(9)
C42 0.113(8) 0.249(14) 0.109(7) -0.031(9) 0.048(6) 0.009(9)
C43 0.098(7) 0.317(19) 0.095(7) -0.066(10) 0.007(5) 0.007(9)
C44 0.088(9) 0.29(2) 0.115(9) -0.059(13) -0.009(7) 0.014(10)
C45 0.117(8) 0.35(2) 0.129(8) -0.086(10) 0.008(6) -0.023(10)
C46 0.168(9) 0.178(10) 0.137(8) 0.000(7) 0.036(6) -0.057(8)
C47 0.302(14) 0.244(13) 0.400(13) -0.123(11) 0.154(11) -0.003(11)
C48 0.385(18) 0.296(18) 0.49(2) -0.104(17) 0.189(16) 0.066(15)
C49 0.44(3) 0.31(2) 0.65(4) 0.01(2) 0.17(3) 0.06(2)
C50 0.349(17) 0.328(17) 0.488(17) -0.077(14) 0.204(14) 0.033(13)
C51 0.46(2) 0.39(2) 0.56(2) -0.077(17) 0.172(18) 0.140(15)
C52 0.57(3) 0.45(2) 0.63(2) -0.05(2) 0.11(2) 0.206(18)
C53 0.56(3) 0.53(3) 0.59(3) -0.12(3) -0.03(3) 0.41(2)
C54 0.125(7) 0.197(11) 0.110(7) 0.028(7) -0.003(5) -0.046(7)
C55 0.248(12) 0.350(16) 0.241(11) 0.090(11) 0.110(11) -0.025(13)
C56 0.150(9) 0.452(15) 0.240(11) 0.109(11) 0.096(9) 0.008(11)
C57 0.195(10) 0.522(16) 0.253(11) 0.137(12) 0.136(10) 0.057(12)
C58 0.339(15) 0.558(18) 0.328(14) 0.095(15) 0.193(13) 0.050(16)
C59 0.374(18) 0.58(2) 0.374(16) 0.060(16) 0.263(14) 0.035(17)
C60 0.40(2) 0.58(2) 0.411(19) -0.014(19) 0.261(17) 0.065(19)
C61 0.59(3) 0.52(3) 0.39(2) 0.02(2) 0.34(2) 0.04(2)
C62 0.294(13) 0.311(15) 0.244(12) 0.085(11) 0.110(11) -0.021(14)
C63 0.298(14) 0.303(15) 0.242(12) 0.090(12) -0.002(12) -0.019(15)
C64 0.332(17) 0.318(17) 0.296(15) 0.069(15) -0.023(15) 0.037(17)
C65 0.32(2) 0.32(2) 0.33(2) 0.024(17) -0.018(19) -0.028(19)
C66 0.106(7) 0.220(12) 0.123(7) 0.032(8) 0.009(5) -0.027(7)
C67 0.132(7) 0.189(9) 0.109(6) -0.005(6) -0.009(5) -0.008(7)
C68 0.103(5) 0.203(8) 0.139(7) -0.022(7) 0.030(5) -0.011(6)
C69 0.131(7) 0.219(10) 0.187(9) -0.031(8) 0.038(7) -0.015(7)
C70 0.149(8) 0.266(11) 0.240(11) -0.030(10) 0.101(8) -0.018(8)
C71 0.220(12) 0.354(16) 0.332(15) 0.009(13) 0.132(12) -0.023(12)
C72 0.44(2) 0.58(3) 0.41(3) 0.13(2) 0.26(2) 0.07(2)
C73 0.150(8) 0.215(11) 0.151(8) 0.001(8) 0.002(7) -0.003(8)
C74 0.200(10) 0.212(11) 0.162(9) 0.024(8) 0.047(8) 0.009(9)
C75 0.224(12) 0.260(15) 0.210(12) 0.010(10) 0.078(10) 0.039(10)
C76 0.209(15) 0.34(2) 0.35(2) -0.052(16) 0.099(14) -0.033(12)
C77 0.096(5) 0.298(12) 0.077(5) 0.014(6) 0.016(4) 0.016(7)
C78 0.134(7) 0.324(11) 0.100(6) 0.032(7) 0.030(5) 0.042(7)
C79 0.174(9) 0.348(14) 0.122(7) 0.023(9) 0.046(7) 0.070(9)
C80 0.192(11) 0.45(2) 0.137(9) 0.082(11) 0.072(8) 0.045(12)
C81 0.149(8) 0.342(15) 0.137(8) 0.089(9) 0.030(6) 0.073(9)
C82 0.195(10) 0.400(19) 0.217(11) 0.093(12) 0.065(9) 0.120(11)
C83 0.258(14) 0.48(2) 0.313(15) 0.137(17) 0.072(12) 0.104(16)
C84 0.33(2) 0.51(3) 0.52(3) 0.17(3) 0.19(2) 0.08(3)

loop_
_atom_type_symbol
_atom_type_description
_atom_type_scat_dispersion_real
_atom_type_scat_dispersion_imag
_atom_type_scat_source
C C 0.0181 0.0091 'International Tables Vol C Tables 4.2.6.8 and 6.1.1.4'
H H 0.0000 0.0000 'International Tables Vol C Tables 4.2.6.8 and 6.1.1.4'
Cl Cl 0.3639 0.7018 'International Tables Vol C Tables 4.2.6.8 and 6.1.1.4'
F F 0.0727 0.0534 'International Tables Vol C Tables 4.2.6.8 and 6.1.1.4'
N N 0.0311 0.0180 'International Tables Vol C Tables 4.2.6.8 and 6.1.1.4'
O O 0.0492 0.0322 'International Tables Vol C Tables 4.2.6.8 and 6.1.1.4'
S S 0.3331 0.5567 'International Tables Vol C Tables 4.2.6.8 and 6.1.1.4'

loop_
_citation_id
_citation_doi
_citation_year
1 10.1039/d4ee02467b 2024

loop_
_geom_angle_atom_site_label_1
_geom_angle_atom_site_label_2
_geom_angle_atom_site_label_3
_geom_angle
_geom_angle_site_symmetry_1
_geom_angle_site_symmetry_3
_geom_angle_publ_flag
C17 S1 C14 89.7(5) . . ?
C19 S2 C16 88.7(5) . . ?
C30 S3 C27 89.1(5) . . ?
C29 S4 C32 90.2(6) . . ?
C18 N3 C25 107.7(9) . . ?
C18 N3 C54 117.9(7) . . ?
C25 N3 C54 133.6(9) . . ?
C24 N4 C28 105.7(9) . . ?
C24 N4 C66 136.2(7) . . ?
C28 N4 C66 118.1(9) . . ?
O1 C1 C2 124.3(11) . . ?
O1 C1 C9 128.4(10) . . ?
C9 C1 C2 107.2(10) . . ?
C3 C2 C1 129.8(11) . . ?
C3 C2 C7 123.3(10) . . ?
C7 C2 C1 106.9(11) . . ?
C2 C3 H3 119.4 . . ?
C2 C3 C4 121.2(12) . . ?
C4 C3 H3 119.4 . . ?
C3 C4 Cl1 123.6(11) . . ?
C3 C4 C5 116.3(12) . . ?
C5 C4 Cl1 120.2(10) . . ?
C4 C5 Cl2 120.4(11) . . ?
C6 C5 Cl2 116.6(10) . . ?
C6 C5 C4 123.0(11) . . ?
C5 C6 H6 120.0 . . ?
C5 C6 C7 119.9(11) . . ?
C7 C6 H6 120.0 . . ?
C2 C7 C6 116.2(11) . . ?
C2 C7 C8 110.2(9) . . ?
C6 C7 C8 133.6(11) . . ?
C7 C8 C9 107.2(10) . . ?
C10 C8 C7 124.3(9) . . ?
C10 C8 C9 128.4(12) . . ?
C1 C9 C8 108.5(10) . . ?
C13 C9 C1 127.1(9) . . ?
C13 C9 C8 124.5(12) . . ?
C8 C10 C12 124.1(10) . . ?
C11 C10 C8 124.8(12) . . ?
C11 C10 C12 111.0(12) . . ?
N1 C11 C10 176.2(11) . . ?
N2 C12 C10 175.7(13) . . ?
C9 C13 H13 113.4 . . ?
C9 C13 C14 133.2(10) . . ?
C14 C13 H13 113.4 . . ?
C13 C14 S1 126.9(8) . . ?
C15 C14 S1 113.4(6) . . ?
C15 C14 C13 119.7(9) . . ?
C14 C15 C46 130.8(8) . . ?
C16 C15 C14 108.9(10) . . ?
C16 C15 C46 120.3(10) . . ?
C15 C16 S2 131.0(10) . . ?
C17 C16 S2 114.4(7) . . ?
C17 C16 C15 114.6(9) . . ?
C16 C17 S1 113.4(7) . . ?
C16 C17 C18 111.0(9) . . ?
C18 C17 S1 135.6(9) . . ?
N3 C18 C17 138.2(10) . . ?
N3 C18 C19 110.0(8) . . ?
C19 C18 C17 111.8(10) . . ?
C18 C19 S2 114.1(7) . . ?
C18 C19 C20 105.4(10) . . ?
C20 C19 S2 140.4(11) . . ?
C19 C20 C21 127.6(14) . . ?
C25 C20 C19 109.0(10) . . ?
C25 C20 C21 123.4(11) . . ?
F1 C21 C20 118.4(11) . . ?
F1 C21 C22 120.4(12) . . ?
C22 C21 C20 121.0(12) . . ?
C23 C22 C21 115.6(12) . . ?
C23 C22 C26 121.6(11) . . ?
C26 C22 C21 122.7(13) . . ?
C22 C23 C24 126.2(11) . . ?
C22 C23 C27 129.2(11) . . ?
C27 C23 C24 104.5(11) . . ?
N4 C24 C23 109.7(9) . . ?
N4 C24 C25 134.1(9) . . ?
C25 C24 C23 116.2(11) . . ?
N3 C25 C24 134.7(11) . . ?
C20 C25 N3 107.8(9) . . ?
C20 C25 C24 117.4(9) . . ?
C22 C26 H26A 109.5 . . ?
C22 C26 H26B 109.5 . . ?
C22 C26 H26C 109.5 . . ?
H26A C26 H26B 109.5 . . ?
H26A C26 H26C 109.5 . . ?
H26B C26 H26C 109.5 . . ?
C23 C27 S3 137.5(10) . . ?
C28 C27 S3 114.8(9) . . ?
C28 C27 C23 107.6(9) . . ?
N4 C28 C29 134.4(12) . . ?
C27 C28 N4 112.5(10) . . ?
C27 C28 C29 113.0(9) . . ?
C28 C29 S4 137.2(8) . . ?
C28 C29 C30 107.2(10) . . ?
C30 C29 S4 115.6(8) . . ?
C29 C30 S3 115.9(8) . . ?
C29 C30 C31 108.0(11) . . ?
C31 C30 S3 136.0(8) . . ?
C30 C31 C77 120.7(12) . . ?
C32 C31 C30 114.6(10) . . ?
C32 C31 C77 124.7(11) . . ?
C31 C32 S4 111.5(10) . . ?
C31 C32 C33 123.4(11) . . ?
C33 C32 S4 124.9(11) . . ?
C32 C33 H33 112.6 . . ?
C34 C33 C32 134.7(13) . . ?
C34 C33 H33 112.6 . . ?
C33 C34 C35 129.4(12) . . ?
C33 C34 C42 128.2(12) . . ?
C42 C34 C35 102.3(11) . . ?
O2 C35 C34 126.2(13) . . ?
O2 C35 C36 124.0(13) . . ?
C36 C35 C34 109.8(11) . . ?
C35 C36 C41 109.1(14) . . ?
C37 C36 C35 127.2(13) . . ?
C37 C36 C41 123.7(15) . . ?
C36 C37 H37 120.4 . . ?
C36 C37 C38 119.1(14) . . ?
C38 C37 H37 120.4 . . ?
C37 C38 Cl3 124.0(14) . . ?
C37 C38 C39 119.9(15) . . ?
C39 C38 Cl3 116.1(17) . . ?
C38 C39 Cl4 122.9(18) . . ?
C40 C39 Cl4 117.7(15) . . ?
C40 C39 C38 119.4(15) . . ?
C39 C40 H40 120.7 . . ?
C41 C40 C39 118.6(14) . . ?
C41 C40 H40 120.7 . . ?
C36 C41 C42 107.5(13) . . ?
C40 C41 C36 119.2(14) . . ?
C40 C41 C42 133.2(13) . . ?
C41 C42 C34 111.2(11) . . ?
C43 C42 C34 128.0(14) . . ?
C43 C42 C41 120.8(13) . . ?
C42 C43 C44 121.8(12) . . ?
C45 C43 C42 123.3(15) . . ?
C45 C43 C44 114.9(11) . . ?
N5 C44 C43 174.8(17) . . ?
N6 C45 C43 170.5(18) . . ?
C15 C46 H46A 107.5 . . ?
C15 C46 H46B 107.5 . . ?
H46A C46 H46B 107.0 . . ?
C47 C46 C15 119.5(9) . . ?
C47 C46 H46A 107.5 . . ?
C47 C46 H46B 107.5 . . ?
C46 C47 H47 90.5 . . ?
C46 C47 C48 108.1(13) . . ?
C48 C47 H47 90.5 . . ?
C50 C47 C46 121.6(12) . . ?
C50 C47 H47 90.5 . . ?
C50 C47 C48 130.2(15) . . ?
C47 C48 H48A 111.6 . . ?
C47 C48 H48B 111.6 . . ?
H48A C48 H48B 109.4 . . ?
C49 C48 C47 100.8(11) . . ?
C49 C48 H48A 111.6 . . ?
C49 C48 H48B 111.6 . . ?
C48 C49 H49A 114.8 . . ?
C48 C49 H49B 99.5 . . ?
C48 C49 H49C 113.7 . . ?
H49A C49 H49B 109.5 . . ?
H49A C49 H49C 109.5 . . ?
H49B C49 H49C 109.4 . . ?
C47 C50 H50A 108.7 . . ?
C47 C50 H50B 108.7 . . ?
C47 C50 C51 114.1(17) . . ?
H50A C50 H50B 107.6 . . ?
C51 C50 H50A 108.7 . . ?
C51 C50 H50B 108.7 . . ?
C50 C51 H51A 100.0 . . ?
C50 C51 H51B 100.0 . . ?
C50 C51 C52 147(3) . . ?
H51A C51 H51B 104.2 . . ?
C52 C51 H51A 100.0 . . ?
C52 C51 H51B 100.0 . . ?
C51 C52 H52A 100.6 . . ?
C51 C52 H52B 100.6 . . ?
H52A C52 H52B 104.3 . . ?
C53 C52 C51 145(3) . . ?
C53 C52 H52A 100.6 . . ?
C53 C52 H52B 100.6 . . ?
C52 C53 H53A 115.6 . . ?
C52 C53 H53B 100.1 . . ?
C52 C53 H53C 112.5 . . ?
H53A C53 H53B 109.4 . . ?
H53A C53 H53C 109.5 . . ?
H53B C53 H53C 109.4 . . ?
N3 C54 H54A 107.0 . . ?
N3 C54 H54B 107.0 . . ?
N3 C54 C55 121.3(10) . . ?
H54A C54 H54B 106.7 . . ?
C55 C54 H54A 107.0 . . ?
C55 C54 H54B 107.0 . . ?
C54 C55 H55 99.0 . . ?
C54 C55 C62 114.3(11) . . ?
C56 C55 C54 112.3(11) . . ?
C56 C55 H55 99.0 . . ?
C56 C55 C62 126.1(13) . . ?
C62 C55 H55 99.0 . . ?
C55 C56 H56A 110.0 . . ?
C55 C56 H56B 110.0 . . ?
C55 C56 C57 108.4(11) . . ?
H56A C56 H56B 108.4 . . ?
C57 C56 H56A 110.0 . . ?
C57 C56 H56B 110.0 . . ?
C56 C57 H57A 109.7 . . ?
C56 C57 H57B 109.7 . . ?
H57A C57 H57B 108.2 . . ?
C58 C57 C56 109.9(11) . . ?
C58 C57 H57A 109.7 . . ?
C58 C57 H57B 109.7 . . ?
C57 C58 H58A 107.0 . . ?
C57 C58 H58B 107.0 . . ?
C57 C58 C59 121.2(14) . . ?
H58A C58 H58B 106.8 . . ?
C59 C58 H58A 107.0 . . ?
C59 C58 H58B 107.0 . . ?
C58 C59 H59A 109.5 . . ?
C58 C59 H59B 109.5 . . ?
H59A C59 H59B 108.1 . . ?
C60 C59 C58 110.6(15) . . ?
C60 C59 H59A 109.5 . . ?
C60 C59 H59B 109.5 . . ?
C59 C60 H60A 113.1 . . ?
C59 C60 H60B 113.1 . . ?
C59 C60 C61 93.1(14) . . ?
H60A C60 H60B 110.5 . . ?
C61 C60 H60A 113.1 . . ?
C61 C60 H60B 113.1 . . ?
C60 C61 H61A 87.8 . . ?
C60 C61 H61B 117.5 . . ?
C60 C61 H61C 120.3 . . ?
H61A C61 H61B 109.5 . . ?
H61A C61 H61C 109.5 . . ?
H61B C61 H61C 109.5 . . ?
C55 C62 H62A 107.8 . . ?
C55 C62 H62B 107.8 . . ?
C55 C62 C63 118.1(14) . . ?
H62A C62 H62B 107.1 . . ?
C63 C62 H62A 107.8 . . ?
C63 C62 H62B 107.8 . . ?
C62 C63 H63A 110.4 . . ?
C62 C63 H63B 110.4 . . ?
H63A C63 H63B 108.6 . . ?
C64 C63 C62 106.7(14) . . ?
C64 C63 H63A 110.4 . . ?
C64 C63 H63B 110.4 . . ?
C63 C64 H64A 114.1 . . ?
C63 C64 H64B 114.1 . . ?
C63 C64 C65 87.6(13) . . ?
H64A C64 H64B 111.2 . . ?
C65 C64 H64A 114.1 . . ?
C65 C64 H64B 114.1 . . ?
C64 C65 H65A 116.7 . . ?
C64 C65 H65B 106.2 . . ?
C64 C65 H65C 105.3 . . ?
H65A C65 H65B 109.5 . . ?
H65A C65 H65C 109.5 . . ?
H65B C65 H65C 109.5 . . ?
N4 C66 H66A 108.8 . . ?
N4 C66 H66B 108.8 . . ?
N4 C66 C67 113.9(8) . . ?
H66A C66 H66B 107.7 . . ?
C67 C66 H66A 108.8 . . ?
C67 C66 H66B 108.8 . . ?
C66 C67 H67 106.5 . . ?
C66 C67 C73 109.1(9) . . ?
C68 C67 C66 111.2(7) . . ?
C68 C67 H67 106.5 . . ?
C68 C67 C73 116.4(9) . . ?
C73 C67 H67 106.5 . . ?
C67 C68 H68A 108.7 . . ?
C67 C68 H68B 108.7 . . ?
H68A C68 H68B 107.6 . . ?
C69 C68 C67 114.2(8) . . ?
C69 C68 H68A 108.7 . . ?
C69 C68 H68B 108.7 . . ?
C68 C69 H69A 108.7 . . ?
C68 C69 H69B 108.7 . . ?
C68 C69 C70 114.1(9) . . ?
H69A C69 H69B 107.6 . . ?
C70 C69 H69A 108.7 . . ?
C70 C69 H69B 108.7 . . ?
C69 C70 H70A 110.3 . . ?
C69 C70 H70B 110.3 . . ?
C69 C70 C71 107.2(11) . . ?
H70A C70 H70B 108.5 . . ?
C71 C70 H70A 110.3 . . ?
C71 C70 H70B 110.3 . . ?
C70 C71 H71A 110.3 . . ?
C70 C71 H71B 110.3 . . ?
H71A C71 H71B 108.6 . . ?
C72 C71 C70 106.9(14) . . ?
C72 C71 H71A 110.3 . . ?
C72 C71 H71B 110.3 . . ?
C67 C73 H73A 109.0 . . ?
C67 C73 H73B 109.0 . . ?
H73A C73 H73B 107.8 . . ?
C74 C73 C67 112.9(9) . . ?
C74 C73 H73A 109.0 . . ?
C74 C73 H73B 109.0 . . ?
C73 C74 H74A 107.5 . . ?
C73 C74 H74B 107.5 . . ?
C73 C74 C75 119.2(11) . . ?
H74A C74 H74B 107.0 . . ?
C75 C74 H74A 107.5 . . ?
C75 C74 H74B 107.5 . . ?
C74 C75 H75A 107.8 . . ?
C74 C75 H75B 107.8 . . ?
C74 C75 C76 118.0(13) . . ?
H75A C75 H75B 107.1 . . ?
C76 C75 H75A 107.8 . . ?
C76 C75 H75B 107.8 . . ?
C75 C76 H76A 113.9 . . ?
C75 C76 H76B 107.7 . . ?
C75 C76 H76C 106.8 . . ?
H76A C76 H76B 109.4 . . ?
H76A C76 H76C 109.5 . . ?
H76B C76 H76C 109.5 . . ?
C31 C77 H77A 108.9 . . ?
C31 C77 H77B 108.9 . . ?
C31 C77 C78 113.5(7) . . ?
H77A C77 H77B 107.7 . . ?
C78 C77 H77A 108.9 . . ?
C78 C77 H77B 108.9 . . ?
C77 C78 H78 109.1 . . ?
C79 C78 C77 110.6(9) . . ?
C79 C78 H78 109.1 . . ?
C79 C78 C81 110.3(9) . . ?
C81 C78 C77 108.4(8) . . ?
C81 C78 H78 109.1 . . ?
C78 C79 H79A 108.3 . . ?
C78 C79 H79B 108.3 . . ?
C78 C79 C80 115.9(10) . . ?
H79A C79 H79B 107.4 . . ?
C80 C79 H79A 108.3 . . ?
C80 C79 H79B 108.3 . . ?
C79 C80 H80A 109.0 . . ?
C79 C80 H80B 113.9 . . ?
C79 C80 H80C 105.5 . . ?
H80A C80 H80B 109.4 . . ?
H80A C80 H80C 109.4 . . ?
H80B C80 H80C 109.5 . . ?
C78 C81 H81A 108.8 . . ?
C78 C81 H81B 108.8 . . ?
H81A C81 H81B 107.7 . . ?
C82 C81 C78 113.6(11) . . ?
C82 C81 H81A 108.8 . . ?
C82 C81 H81B 108.8 . . ?
C81 C82 H82A 106.1 . . ?
C81 C82 H82B 106.1 . . ?
C81 C82 C83 124.7(13) . . ?
H82A C82 H82B 106.3 . . ?
C83 C82 H82A 106.1 . . ?
C83 C82 H82B 106.1 . . ?
C82 C83 H83A 101.8 . . ?
C82 C83 H83B 101.8 . . ?
C82 C83 C84 140.9(19) . . ?
H83A C83 H83B 104.7 . . ?
C84 C83 H83A 101.8 . . ?
C84 C83 H83B 101.8 . . ?
C83 C84 H84A 112.8 . . ?
C83 C84 H84B 104.2 . . ?
C83 C84 H84C 111.3 . . ?
H84A C84 H84B 109.5 . . ?
H84A C84 H84C 109.5 . . ?
H84B C84 H84C 109.4 . . ?

loop_
_geom_bond_atom_site_label_1
_geom_bond_atom_site_label_2
_geom_bond_distance
_geom_bond_site_symmetry_2
_geom_bond_publ_flag
Cl1 C4 1.649(13) . ?
Cl2 C5 1.716(11) . ?
Cl3 C38 1.701(15) . ?
Cl4 C39 1.703(14) . ?
S1 C14 1.750(9) . ?
S1 C17 1.712(9) . ?
S2 C16 1.751(9) . ?
S2 C19 1.725(10) . ?
S3 C27 1.705(9) . ?
S3 C30 1.658(12) . ?
S4 C29 1.705(11) . ?
S4 C32 1.790(9) . ?
F1 C21 1.375(11) . ?
O1 C1 1.220(10) . ?
O2 C35 1.238(11) . ?
N1 C11 1.167(9) . ?
N2 C12 1.212(15) . ?
N3 C18 1.366(10) . ?
N3 C25 1.392(10) . ?
N3 C54 1.399(11) . ?
N4 C24 1.380(12) . ?
N4 C28 1.402(10) . ?
N4 C66 1.431(11) . ?
N5 C44 1.10(2) . ?
N6 C45 1.134(12) . ?
C1 C2 1.488(12) . ?
C1 C9 1.439(13) . ?
C2 C3 1.328(13) . ?
C2 C7 1.414(13) . ?
C3 H3 0.9500 . ?
C3 C4 1.415(12) . ?
C4 C5 1.420(14) . ?
C5 C6 1.349(13) . ?
C6 H6 0.9500 . ?
C6 C7 1.436(12) . ?
C7 C8 1.441(13) . ?
C8 C9 1.450(11) . ?
C8 C10 1.390(14) . ?
C9 C13 1.404(12) . ?
C10 C11 1.388(12) . ?
C10 C12 1.419(15) . ?
C13 H13 0.9500 . ?
C13 C14 1.436(10) . ?
C14 C15 1.415(12) . ?
C15 C16 1.415(10) . ?
C15 C46 1.539(12) . ?
C16 C17 1.369(12) . ?
C17 C18 1.425(11) . ?
C18 C19 1.386(12) . ?
C19 C20 1.412(11) . ?
C20 C21 1.422(14) . ?
C20 C25 1.369(13) . ?
C21 C22 1.411(13) . ?
C22 C23 1.352(13) . ?
C22 C26 1.400(13) . ?
C23 C24 1.455(12) . ?
C23 C27 1.442(13) . ?
C24 C25 1.453(12) . ?
C26 H26A 0.9800 . ?
C26 H26B 0.9800 . ?
C26 H26C 0.9800 . ?
C27 C28 1.345(13) . ?
C28 C29 1.406(12) . ?
C29 C30 1.434(11) . ?
C30 C31 1.455(14) . ?
C31 C32 1.375(14) . ?
C31 C77 1.512(11) . ?
C32 C33 1.420(15) . ?
C33 H33 0.9500 . ?
C33 C34 1.267(13) . ?
C34 C35 1.519(15) . ?
C34 C42 1.481(15) . ?
C35 C36 1.431(15) . ?
C36 C37 1.358(14) . ?
C36 C41 1.433(13) . ?
C37 H37 0.9500 . ?
C37 C38 1.366(16) . ?
C38 C39 1.471(16) . ?
C39 C40 1.434(16) . ?
C40 H40 0.9500 . ?
C40 C41 1.375(15) . ?
C41 C42 1.447(14) . ?
C42 C43 1.406(13) . ?
C43 C44 1.461(18) . ?
C43 C45 1.379(16) . ?
C46 H46A 0.9900 . ?
C46 H46B 0.9900 . ?
C46 C47 1.528(9) . ?
C47 H47 1.0000 . ?
C47 C48 1.557(10) . ?
C47 C50 1.490(9) . ?
C48 H48A 0.9900 . ?
C48 H48B 0.9900 . ?
C48 C49 1.553(10) . ?
C49 H49A 0.9802 . ?
C49 H49B 0.9800 . ?
C49 H49C 0.9801 . ?
C50 H50A 0.9900 . ?
C50 H50B 0.9900 . ?
C50 C51 1.557(9) . ?
C51 H51A 0.9900 . ?
C51 H51B 0.9900 . ?
C51 C52 1.609(10) . ?
C52 H52A 0.9900 . ?
C52 H52B 0.9900 . ?
C52 C53 1.558(10) . ?
C53 H53A 0.9806 . ?
C53 H53B 0.9806 . ?
C53 H53C 0.9804 . ?
C54 H54A 0.9900 . ?
C54 H54B 0.9900 . ?
C54 C55 1.503(8) . ?
C55 H55 1.0000 . ?
C55 C56 1.486(9) . ?
C55 C62 1.543(9) . ?
C56 H56A 0.9900 . ?
C56 H56B 0.9900 . ?
C56 C57 1.550(9) . ?
C57 H57A 0.9900 . ?
C57 H57B 0.9900 . ?
C57 C58 1.525(9) . ?
C58 H58A 0.9900 . ?
C58 H58B 0.9900 . ?
C58 C59 1.569(9) . ?
C59 H59A 0.9900 . ?
C59 H59B 0.9900 . ?
C59 C60 1.547(10) . ?
C60 H60A 0.9900 . ?
C60 H60B 0.9900 . ?
C60 C61 1.557(9) . ?
C61 H61A 0.9791 . ?
C61 H61B 0.9802 . ?
C61 H61C 0.9802 . ?
C62 H62A 0.9900 . ?
C62 H62B 0.9900 . ?
C62 C63 1.556(9) . ?
C63 H63A 0.9900 . ?
C63 H63B 0.9900 . ?
C63 C64 1.531(9) . ?
C64 H64A 0.9900 . ?
C64 H64B 0.9900 . ?
C64 C65 1.534(9) . ?
C65 H65A 0.9803 . ?
C65 H65B 0.9797 . ?
C65 H65C 0.9791 . ?
C66 H66A 0.9900 . ?
C66 H66B 0.9900 . ?
C66 C67 1.523(12) . ?
C67 H67 1.0000 . ?
C67 C68 1.516(8) . ?
C67 C73 1.542(8) . ?
C68 H68A 0.9900 . ?
C68 H68B 0.9900 . ?
C68 C69 1.507(8) . ?
C69 H69A 0.9900 . ?
C69 H69B 0.9900 . ?
C69 C70 1.516(8) . ?
C70 H70A 0.9900 . ?
C70 H70B 0.9900 . ?
C70 C71 1.567(9) . ?
C71 H71A 0.9900 . ?
C71 H71B 0.9900 . ?
C71 C72 1.515(9) . ?
C73 H73A 0.9900 . ?
C73 H73B 0.9900 . ?
C73 C74 1.518(8) . ?
C74 H74A 0.9900 . ?
C74 H74B 0.9900 . ?
C74 C75 1.520(8) . ?
C75 H75A 0.9900 . ?
C75 H75B 0.9900 . ?
C75 C76 1.565(9) . ?
C76 H76A 0.9801 . ?
C76 H76B 0.9806 . ?
C76 H76C 0.9803 . ?
C77 H77A 0.9900 . ?
C77 H77B 0.9900 . ?
C77 C78 1.555(8) . ?
C78 H78 1.0000 . ?
C78 C79 1.506(8) . ?
C78 C81 1.536(8) . ?
C79 H79A 0.9900 . ?
C79 H79B 0.9900 . ?
C79 C80 1.574(8) . ?
C80 H80A 0.9801 . ?
C80 H80B 0.9795 . ?
C80 H80C 0.9795 . ?
C81 H81A 0.9900 . ?
C81 H81B 0.9900 . ?
C81 C82 1.518(9) . ?
C82 H82A 0.9900 . ?
C82 H82B 0.9900 . ?
C82 C83 1.585(9) . ?
C83 H83A 0.9900 . ?
C83 H83B 0.9900 . ?
C83 C84 1.587(10) . ?
C84 H84A 0.9797 . ?
C84 H84B 0.9797 . ?
C84 H84C 0.9801 . ?

loop_
_geom_torsion_atom_site_label_1
_geom_torsion_atom_site_label_2
_geom_torsion_atom_site_label_3
_geom_torsion_atom_site_label_4
_geom_torsion
_geom_torsion_site_symmetry_1
_geom_torsion_site_symmetry_2
_geom_torsion_site_symmetry_3
_geom_torsion_site_symmetry_4
_geom_torsion_publ_flag
Cl1 C4 C5 Cl2 1.1(12) . . . . ?
Cl1 C4 C5 C6 -177.8(8) . . . . ?
Cl2 C5 C6 C7 179.2(6) . . . . ?
Cl3 C38 C39 Cl4 0.5(11) . . . . ?
Cl3 C38 C39 C40 -178.8(8) . . . . ?
Cl4 C39 C40 C41 178.5(7) . . . . ?
S1 C14 C15 C16 -0.4(9) . . . . ?
S1 C14 C15 C46 -180.0(7) . . . . ?
S1 C17 C18 N3 2.1(17) . . . . ?
S1 C17 C18 C19 179.7(7) . . . . ?
S2 C16 C17 S1 179.8(4) . . . . ?
S2 C16 C17 C18 -0.3(10) . . . . ?
S2 C19 C20 C21 4.5(16) . . . . ?
S2 C19 C20 C25 -178.0(8) . . . . ?
S3 C27 C28 N4 177.3(5) . . . . ?
S3 C27 C28 C29 0.1(12) . . . . ?
S3 C30 C31 C32 178.4(8) . . . . ?
S3 C30 C31 C77 -2.1(15) . . . . ?
S4 C29 C30 S3 -178.0(4) . . . . ?
S4 C29 C30 C31 -1.1(9) . . . . ?
S4 C32 C33 C34 6.3(19) . . . . ?
F1 C21 C22 C23 -178.4(9) . . . . ?
F1 C21 C22 C26 4.9(15) . . . . ?
O1 C1 C2 C3 -3.4(16) . . . . ?
O1 C1 C2 C7 177.5(8) . . . . ?
O1 C1 C9 C8 -176.9(8) . . . . ?
O1 C1 C9 C13 2.0(15) . . . . ?
O2 C35 C36 C37 1.7(17) . . . . ?
O2 C35 C36 C41 -177.7(8) . . . . ?
N3 C18 C19 S2 178.8(5) . . . . ?
N3 C18 C19 C20 0.9(9) . . . . ?
N3 C54 C55 C56 -29.1(18) . . . . ?
N3 C54 C55 C62 178.8(12) . . . . ?
N4 C24 C25 N3 -1.5(17) . . . . ?
N4 C24 C25 C20 -177.0(10) . . . . ?
N4 C28 C29 S4 1.6(17) . . . . ?
N4 C28 C29 C30 -176.9(9) . . . . ?
N4 C66 C67 C68 57.8(11) . . . . ?
N4 C66 C67 C73 -172.5(7) . . . . ?
C1 C2 C3 C4 -177.7(8) . . . . ?
C1 C2 C7 C6 178.4(7) . . . . ?
C1 C2 C7 C8 0.0(9) . . . . ?
C1 C9 C13 C14 -0.3(15) . . . . ?
C2 C1 C9 C8 1.2(9) . . . . ?
C2 C1 C9 C13 -179.9(7) . . . . ?
C2 C3 C4 Cl1 178.1(8) . . . . ?
C2 C3 C4 C5 -1.9(14) . . . . ?
C2 C7 C8 C9 0.8(10) . . . . ?
C2 C7 C8 C10 178.2(8) . . . . ?
C3 C2 C7 C6 -0.8(13) . . . . ?
C3 C2 C7 C8 -179.2(9) . . . . ?
C3 C4 C5 Cl2 -178.9(7) . . . . ?
C3 C4 C5 C6 2.2(15) . . . . ?
C4 C5 C6 C7 -1.9(16) . . . . ?
C5 C6 C7 C2 1.0(13) . . . . ?
C5 C6 C7 C8 179.0(10) . . . . ?
C6 C7 C8 C9 -177.3(9) . . . . ?
C6 C7 C8 C10 0.1(16) . . . . ?
C7 C2 C3 C4 1.2(15) . . . . ?
C7 C8 C9 C1 -1.2(9) . . . . ?
C7 C8 C9 C13 179.9(7) . . . . ?
C7 C8 C10 C11 4.9(15) . . . . ?
C7 C8 C10 C12 -176.1(9) . . . . ?
C8 C9 C13 C14 178.4(8) . . . . ?
C9 C1 C2 C3 178.4(10) . . . . ?
C9 C1 C2 C7 -0.7(9) . . . . ?
C9 C8 C10 C11 -178.3(8) . . . . ?
C9 C8 C10 C12 0.7(16) . . . . ?
C9 C13 C14 S1 -0.2(13) . . . . ?
C9 C13 C14 C15 178.3(8) . . . . ?
C10 C8 C9 C1 -178.5(9) . . . . ?
C10 C8 C9 C13 2.6(14) . . . . ?
C13 C14 C15 C16 -179.0(7) . . . . ?
C13 C14 C15 C46 1.4(14) . . . . ?
C14 S1 C17 C16 0.8(7) . . . . ?
C14 S1 C17 C18 -179.0(9) . . . . ?
C14 C15 C16 S2 179.7(6) . . . . ?
C14 C15 C16 C17 1.0(10) . . . . ?
C14 C15 C46 C47 94.5(15) . . . . ?
C15 C16 C17 S1 -1.3(10) . . . . ?
C15 C16 C17 C18 178.6(7) . . . . ?
C15 C46 C47 C48 -175.0(11) . . . . ?
C15 C46 C47 C50 7(3) . . . . ?
C16 S2 C19 C18 -0.6(7) . . . . ?
C16 S2 C19 C20 176.3(10) . . . . ?
C16 C15 C46 C47 -85.0(14) . . . . ?
C16 C17 C18 N3 -177.7(9) . . . . ?
C16 C17 C18 C19 -0.1(11) . . . . ?
C17 S1 C14 C13 178.3(7) . . . . ?
C17 S1 C14 C15 -0.2(7) . . . . ?
C17 C18 C19 S2 0.5(9) . . . . ?
C17 C18 C19 C20 -177.4(7) . . . . ?
C18 N3 C25 C20 -0.2(10) . . . . ?
C18 N3 C25 C24 -176.0(9) . . . . ?
C18 N3 C54 C55 -79.9(12) . . . . ?
C18 C19 C20 C21 -178.5(9) . . . . ?
C18 C19 C20 C25 -1.0(10) . . . . ?
C19 S2 C16 C15 -178.2(8) . . . . ?
C19 S2 C16 C17 0.5(7) . . . . ?
C19 C20 C21 F1 -2.2(15) . . . . ?
C19 C20 C21 C22 -179.1(9) . . . . ?
C19 C20 C25 N3 0.7(10) . . . . ?
C19 C20 C25 C24 177.4(7) . . . . ?
C20 C21 C22 C23 -1.6(15) . . . . ?
C20 C21 C22 C26 -178.3(8) . . . . ?
C21 C20 C25 N3 178.4(8) . . . . ?
C21 C20 C25 C24 -4.9(14) . . . . ?
C21 C22 C23 C24 1.2(16) . . . . ?
C21 C22 C23 C27 178.6(9) . . . . ?
C22 C23 C24 N4 178.4(10) . . . . ?
C22 C23 C24 C25 -2.5(15) . . . . ?
C22 C23 C27 S3 4.8(19) . . . . ?
C22 C23 C27 C28 -177.5(11) . . . . ?
C23 C24 C25 N3 179.7(9) . . . . ?
C23 C24 C25 C20 4.1(12) . . . . ?
C23 C27 C28 N4 -1.0(12) . . . . ?
C23 C27 C28 C29 -178.2(7) . . . . ?
C24 N4 C28 C27 1.3(11) . . . . ?
C24 N4 C28 C29 177.7(10) . . . . ?
C24 N4 C66 C67 76.0(14) . . . . ?
C24 C23 C27 S3 -177.4(8) . . . . ?
C24 C23 C27 C28 0.3(11) . . . . ?
C25 N3 C18 C17 177.2(10) . . . . ?
C25 N3 C18 C19 -0.4(9) . . . . ?
C25 N3 C54 C55 88.9(14) . . . . ?
C25 C20 C21 F1 -179.4(9) . . . . ?
C25 C20 C21 C22 3.7(15) . . . . ?
C26 C22 C23 C24 177.9(8) . . . . ?
C26 C22 C23 C27 -4.6(18) . . . . ?
C27 S3 C30 C29 -0.7(7) . . . . ?
C27 S3 C30 C31 -176.5(10) . . . . ?
C27 C23 C24 N4 0.5(10) . . . . ?
C27 C23 C24 C25 179.6(7) . . . . ?
C27 C28 C29 S4 178.0(8) . . . . ?
C27 C28 C29 C30 -0.5(11) . . . . ?
C28 N4 C24 C23 -1.0(10) . . . . ?
C28 N4 C24 C25 -179.9(9) . . . . ?
C28 N4 C66 C67 -103.6(8) . . . . ?
C28 C29 C30 S3 0.8(9) . . . . ?
C28 C29 C30 C31 177.8(7) . . . . ?
C29 S4 C32 C31 1.6(9) . . . . ?
C29 S4 C32 C33 176.7(9) . . . . ?
C29 C30 C31 C32 2.4(12) . . . . ?
C29 C30 C31 C77 -178.2(7) . . . . ?
C30 S3 C27 C23 177.9(11) . . . . ?
C30 S3 C27 C28 0.4(8) . . . . ?
C30 C31 C32 S4 -2.6(12) . . . . ?
C30 C31 C32 C33 -177.8(8) . . . . ?
C30 C31 C77 C78 -73.6(12) . . . . ?
C31 C32 C33 C34 -179.1(13) . . . . ?
C31 C77 C78 C79 -68.8(12) . . . . ?
C31 C77 C78 C81 170.0(10) . . . . ?
C32 S4 C29 C28 -178.6(10) . . . . ?
C32 S4 C29 C30 -0.2(7) . . . . ?
C32 C31 C77 C78 105.8(13) . . . . ?
C32 C33 C34 C35 -4(2) . . . . ?
C32 C33 C34 C42 178.5(9) . . . . ?
C33 C34 C35 O2 -0.8(18) . . . . ?
C33 C34 C35 C36 -179.7(12) . . . . ?
C33 C34 C42 C41 179.8(12) . . . . ?
C33 C34 C42 C43 1.5(19) . . . . ?
C34 C35 C36 C37 -179.4(10) . . . . ?
C34 C35 C36 C41 1.2(11) . . . . ?
C34 C42 C43 C44 1.9(17) . . . . ?
C34 C42 C43 C45 -176.4(10) . . . . ?
C35 C34 C42 C41 2.0(10) . . . . ?
C35 C34 C42 C43 -176.3(9) . . . . ?
C35 C36 C37 C38 179.9(9) . . . . ?
C35 C36 C41 C40 180.0(9) . . . . ?
C35 C36 C41 C42 0.1(11) . . . . ?
C36 C37 C38 Cl3 -179.7(7) . . . . ?
C36 C37 C38 C39 -0.5(16) . . . . ?
C36 C41 C42 C34 -1.4(11) . . . . ?
C36 C41 C42 C43 177.1(8) . . . . ?
C37 C36 C41 C40 0.5(15) . . . . ?
C37 C36 C41 C42 -179.4(9) . . . . ?
C37 C38 C39 Cl4 -178.7(8) . . . . ?
C37 C38 C39 C40 1.9(15) . . . . ?
C38 C39 C40 C41 -2.1(16) . . . . ?
C39 C40 C41 C36 0.9(15) . . . . ?
C39 C40 C41 C42 -179.2(10) . . . . ?
C40 C41 C42 C34 178.8(10) . . . . ?
C40 C41 C42 C43 -2.8(17) . . . . ?
C41 C36 C37 C38 -0.7(16) . . . . ?
C41 C42 C43 C44 -176.2(11) . . . . ?
C41 C42 C43 C45 5.5(16) . . . . ?
C42 C34 C35 O2 177.0(9) . . . . ?
C42 C34 C35 C36 -1.9(10) . . . . ?
C46 C15 C16 S2 -0.7(12) . . . . ?
C46 C15 C16 C17 -179.3(8) . . . . ?
C46 C47 C48 C49 -82(2) . . . . ?
C46 C47 C50 C51 155.1(17) . . . . ?
C47 C50 C51 C52 -96(5) . . . . ?
C48 C47 C50 C51 -23(4) . . . . ?
C50 C47 C48 C49 96(3) . . . . ?
C50 C51 C52 C53 103(6) . . . . ?
C54 N3 C18 C17 -11.3(15) . . . . ?
C54 N3 C18 C19 171.1(7) . . . . ?
C54 N3 C25 C20 -169.8(9) . . . . ?
C54 N3 C25 C24 14.3(16) . . . . ?
C54 C55 C56 C57 159.5(13) . . . . ?
C54 C55 C62 C63 -50(2) . . . . ?
C55 C56 C57 C58 170.0(17) . . . . ?
C55 C62 C63 C64 174.8(15) . . . . ?
C56 C55 C62 C63 162.6(16) . . . . ?
C56 C57 C58 C59 178.6(19) . . . . ?
C57 C58 C59 C60 -168(2) . . . . ?
C58 C59 C60 C61 -174(2) . . . . ?
C62 C55 C56 C57 -52(2) . . . . ?
C62 C63 C64 C65 174.3(15) . . . . ?
C66 N4 C24 C23 179.3(10) . . . . ?
C66 N4 C24 C25 0.5(18) . . . . ?
C66 N4 C28 C27 -179.0(9) . . . . ?
C66 N4 C28 C29 -2.6(15) . . . . ?
C66 C67 C68 C69 -179.9(9) . . . . ?
C66 C67 C73 C74 -67.9(12) . . . . ?
C67 C68 C69 C70 169.8(10) . . . . ?
C67 C73 C74 C75 173.7(11) . . . . ?
C68 C67 C73 C74 58.9(13) . . . . ?
C68 C69 C70 C71 173.4(10) . . . . ?
C69 C70 C71 C72 149.1(17) . . . . ?
C73 C67 C68 C69 54.2(12) . . . . ?
C73 C74 C75 C76 175.6(12) . . . . ?
C77 C31 C32 S4 178.0(6) . . . . ?
C77 C31 C32 C33 2.8(17) . . . . ?
C77 C78 C79 C80 169.3(8) . . . . ?
C77 C78 C81 C82 -80.6(14) . . . . ?
C78 C81 C82 C83 -165.0(13) . . . . ?
C79 C78 C81 C82 158.1(11) . . . . ?
C81 C78 C79 C80 -70.7(13) . . . . ?
C81 C82 C83 C84 163(3) . . . . ?
